data_7063533
loop_
_publ_author_name
'Saito, Ryota'
'Naito, Yuki'
'Yoshikawa, Yutaka'
'Yasui, Hiroyuki'
'Kikkawa, Shoko'
'Ju, Huiyeong'
'Ohba, Rintaro'
'Miyamoto, Tae'
'Sano, Shogo'
'Maeda, Kazuya'
'Tamura, Mako'
'Azumaya, Isao'

_publ_section_title
;
 Synthesis, crystal structure, and insulin-mimetic activity of zinc(II)
 complexes with 4-alkyl- and 4,5-dialkyl-3-hydroxythiazole-2(3H)-thiones
 as a new class of hypoglycemic agent candidates
;
_journal_name_full 'New Journal of Chemistry'
_journal_paper_doi 10.1039/D4NJ04035J
_journal_year 2024
_chemical_formula_moiety 'C14 H20 N2 O2 S4 Zn'
_chemical_formula_sum 'C14 H20 N2 O2 S4 Zn'
_chemical_formula_weight 441.93
_chemical_name_systematic Bis[4-(tert-butyl)-3-hydroxythiazole-2(3H)-thionolato]zinc(II)
_space_group_crystal_system monoclinic
_space_group_IT_number 14
_space_group_name_Hall '-P 2yn'
_space_group_name_H-M_alt 'P 1 21/n 1'
_atom_sites_solution_hydrogens geom
_audit_block_doi 10.5517/ccdc.csd.cc2l01qd
_audit_creation_method SHELXL-2014/7
_audit_update_record
;
2024-09-11 deposited with the CCDC.	2024-11-12 downloaded from the CCDC.
;
_cell_angle_alpha 90
_cell_angle_beta 103.2029(6)
_cell_angle_gamma 90
_cell_formula_units_Z 4
_cell_length_a 8.6523(3)
_cell_length_b 21.5296(8)
_cell_length_c 10.1015(4)
_cell_measurement_reflns_used 5587
_cell_measurement_temperature 120(2)
_cell_measurement_theta_max 28.34
_cell_measurement_theta_min 2.28
_cell_volume 1831.97(12)
_computing_cell_refinement 'Bruker SAINT'
_computing_data_collection 'Bruker APEX2'
_computing_data_reduction 'Bruker SAINT'
_computing_molecular_graphics 'Bruker SHELXTL'
_computing_publication_material 'Bruker SHELXTL'
_computing_structure_refinement 'SHELXL-2014/7 (Sheldrick, 2014)'
_computing_structure_solution 'SHELXS-97 (Sheldrick 2008)'
_diffrn_ambient_temperature 120(2)
_diffrn_measured_fraction_theta_full 0.999
_diffrn_measured_fraction_theta_max 0.999
_diffrn_measurement_device_type 'Bruker APEX-II CCD'
_diffrn_measurement_method '\f and \w scans'
_diffrn_radiation_type MoK\a
_diffrn_radiation_wavelength 0.71073
_diffrn_reflns_av_R_equivalents 0.0229
_diffrn_reflns_av_unetI/netI 0.0256
_diffrn_reflns_Laue_measured_fraction_full 0.999
_diffrn_reflns_Laue_measured_fraction_max 0.999
_diffrn_reflns_limit_h_max 9
_diffrn_reflns_limit_h_min -10
_diffrn_reflns_limit_k_max 17
_diffrn_reflns_limit_k_min -26
_diffrn_reflns_limit_l_max 12
_diffrn_reflns_limit_l_min -12
_diffrn_reflns_number 10590
_diffrn_reflns_point_group_measured_fraction_full 0.999
_diffrn_reflns_point_group_measured_fraction_max 0.999
_diffrn_reflns_theta_full 25.242
_diffrn_reflns_theta_max 25.998
_diffrn_reflns_theta_min 2.596
_exptl_absorpt_coefficient_mu 1.805
_exptl_absorpt_correction_T_max 0.7457
_exptl_absorpt_correction_T_min 0.6775
_exptl_absorpt_correction_type multi-scan
_exptl_absorpt_process_details SADABS
_exptl_crystal_colour colourless
_exptl_crystal_density_diffrn 1.602
_exptl_crystal_description BLOCK
_exptl_crystal_F_000 912
_exptl_crystal_recrystallization_method 'Re-crystallisation from solvent: dichloromethane/n-hexane'
_exptl_crystal_size_max 0.354
_exptl_crystal_size_mid 0.241
_exptl_crystal_size_min 0.203
_refine_diff_density_max 0.308
_refine_diff_density_min -0.370
_refine_diff_density_rms 0.063
_refine_ls_extinction_method none
_refine_ls_goodness_of_fit_ref 1.030
_refine_ls_hydrogen_treatment constr
_refine_ls_matrix_type full
_refine_ls_number_parameters 208
_refine_ls_number_reflns 3608
_refine_ls_number_restraints 0
_refine_ls_restrained_S_all 1.030
_refine_ls_R_factor_all 0.0249
_refine_ls_R_factor_gt 0.0223
_refine_ls_shift/su_max 0.001
_refine_ls_shift/su_mean 0.000
_refine_ls_structure_factor_coef Fsqd
_refine_ls_weighting_details 'w=1/[\s^2^(Fo^2^)+(0.0285P)^2^+0.7059P] where P=(Fo^2^+2Fc^2^)/3'
_refine_ls_weighting_scheme calc
_refine_ls_wR_factor_gt 0.0553
_refine_ls_wR_factor_ref 0.0570
_reflns_Friedel_coverage 0.000
_reflns_number_gt 3334
_reflns_number_total 3608
_reflns_threshold_expression 'I > 2\s(I)'
_cod_data_source_file d4nj04035j2.cif
_cod_data_source_block aaa
_cod_original_sg_symbol_H-M 'P 21/n'
_cod_database_code 7063533
_shelx_shelxl_version_number 2014/7
_shelx_space_group_comment
; 
The symmetry employed for this shelxl refinement is uniquely defined 
by the following loop, which should always be used as a source of 
symmetry information in preference to the above space-group names. 
They are only intended as comments. 
;
_shelx_estimated_absorpt_t_min 0.568
_shelx_estimated_absorpt_t_max 0.711

loop_
_space_group_symop_operation_xyz
'x, y, z'
'-x+1/2, y+1/2, -z+1/2'
'-x, -y, -z'
'x-1/2, -y-1/2, z-1/2'

loop_
_atom_site_label
_atom_site_type_symbol
_atom_site_fract_x
_atom_site_fract_y
_atom_site_fract_z
_atom_site_U_iso_or_equiv
_atom_site_adp_type
_atom_site_occupancy
_atom_site_site_symmetry_order
_atom_site_calc_flag
_atom_site_refinement_flags_posn
_atom_site_refinement_flags_adp
_atom_site_refinement_flags_occupancy
_atom_site_disorder_assembly
_atom_site_disorder_group
Zn1 Zn 0.81288(2) 0.42791(2) 0.83237(2) 0.01390(7) Uani 1 1 d . . . . .
S1 S 0.75496(5) 0.53221(2) 0.82042(4) 0.01706(10) Uani 1 1 d . . . . .
S2 S 0.62620(5) 0.58713(2) 1.05049(4) 0.01655(10) Uani 1 1 d . . . . .
S3 S 0.99432(5) 0.37379(2) 0.74092(4) 0.01637(10) Uani 1 1 d . . . . .
S4 S 0.88159(5) 0.25884(2) 0.57023(5) 0.01968(11) Uani 1 1 d . . . . .
O1 O 0.80650(15) 0.42692(5) 1.02678(12) 0.0156(3) Uani 1 1 d . . . . .
O2 O 0.63973(14) 0.37432(5) 0.72608(12) 0.0152(2) Uani 1 1 d . . . . .
N1 N 0.74599(16) 0.48031(6) 1.06317(14) 0.0126(3) Uani 1 1 d . . . . .
N2 N 0.69562(16) 0.32822(6) 0.65934(14) 0.0127(3) Uani 1 1 d . . . . .
C1 C 0.7145(2) 0.52907(7) 0.97808(17) 0.0135(3) Uani 1 1 d . . . . .
C2 C 0.6396(2) 0.54395(8) 1.19604(17) 0.0160(3) Uani 1 1 d . . . . .
H2A H 0.6036 0.5582 1.2728 0.019 Uiso 1 1 calc R U . . .
C3 C 0.70631(19) 0.48788(8) 1.18979(17) 0.0141(3) Uani 1 1 d . . . . .
C4 C 0.7434(2) 0.43920(8) 1.30115(17) 0.0159(4) Uani 1 1 d . . . . .
C5 C 0.6903(2) 0.46436(9) 1.42609(18) 0.0218(4) Uani 1 1 d . . . . .
H5A H 0.7133 0.4335 1.4993 0.033 Uiso 1 1 calc R U . . .
H5B H 0.7477 0.5029 1.4568 0.033 Uiso 1 1 calc R U . . .
H5C H 0.5759 0.4727 1.4018 0.033 Uiso 1 1 calc R U . . .
C6 C 0.6542(2) 0.37821(8) 1.25601(18) 0.0193(4) Uani 1 1 d . . . . .
H6A H 0.6804 0.3477 1.3298 0.029 Uiso 1 1 calc R U . . .
H6B H 0.5396 0.3860 1.2341 0.029 Uiso 1 1 calc R U . . .
H6C H 0.6859 0.3620 1.1754 0.029 Uiso 1 1 calc R U . . .
C7 C 0.9239(2) 0.42749(9) 1.33986(19) 0.0229(4) Uani 1 1 d . . . . .
H7A H 0.9481 0.3961 1.4118 0.034 Uiso 1 1 calc R U . . .
H7B H 0.9593 0.4127 1.2599 0.034 Uiso 1 1 calc R U . . .
H7C H 0.9790 0.4662 1.3725 0.034 Uiso 1 1 calc R U . . .
C8 C 0.8502(2) 0.32345(7) 0.65982(17) 0.0137(3) Uani 1 1 d . . . . .
C9 C 0.6818(2) 0.24097(8) 0.53293(18) 0.0185(4) Uani 1 1 d . . . . .
H9A H 0.6373 0.2061 0.4802 0.022 Uiso 1 1 calc R U . . .
C10 C 0.5960(2) 0.28203(7) 0.58692(17) 0.0140(3) Uani 1 1 d . . . . .
C11 C 0.4187(2) 0.28254(8) 0.57754(17) 0.0161(4) Uani 1 1 d . . . . .
C12 C 0.3431(2) 0.22643(9) 0.4937(2) 0.0234(4) Uani 1 1 d . . . . .
H12A H 0.2284 0.2265 0.4873 0.035 Uiso 1 1 calc R U . . .
H12B H 0.3633 0.2288 0.4023 0.035 Uiso 1 1 calc R U . . .
H12C H 0.3894 0.1881 0.5381 0.035 Uiso 1 1 calc R U . . .
C13 C 0.3876(2) 0.27667(8) 0.72130(18) 0.0204(4) Uani 1 1 d . . . . .
H13A H 0.2730 0.2770 0.7153 0.031 Uiso 1 1 calc R U . . .
H13B H 0.4329 0.2376 0.7627 0.031 Uiso 1 1 calc R U . . .
H13C H 0.4372 0.3117 0.7773 0.031 Uiso 1 1 calc R U . . .
C14 C 0.3443(2) 0.34206(8) 0.50504(19) 0.0212(4) Uani 1 1 d . . . . .
H14A H 0.2297 0.3420 0.4994 0.032 Uiso 1 1 calc R U . . .
H14B H 0.3924 0.3785 0.5564 0.032 Uiso 1 1 calc R U . . .
H14C H 0.3635 0.3435 0.4132 0.032 Uiso 1 1 calc R U . . .

loop_
_atom_site_aniso_label
_atom_site_aniso_U_11
_atom_site_aniso_U_22
_atom_site_aniso_U_33
_atom_site_aniso_U_23
_atom_site_aniso_U_13
_atom_site_aniso_U_12
Zn1 0.01471(12) 0.01628(11) 0.01131(11) -0.00187(7) 0.00418(8) -0.00123(7)
S1 0.0222(2) 0.0168(2) 0.0139(2) 0.00249(16) 0.00765(18) -0.00142(17)
S2 0.0215(2) 0.0129(2) 0.0152(2) -0.00105(16) 0.00401(18) 0.00037(16)
S3 0.0122(2) 0.0224(2) 0.0149(2) -0.00143(16) 0.00398(17) -0.00060(16)
S4 0.0178(2) 0.0220(2) 0.0206(2) -0.00544(17) 0.00720(18) 0.00418(17)
O1 0.0216(7) 0.0137(6) 0.0128(6) -0.0007(4) 0.0065(5) 0.0047(5)
O2 0.0148(6) 0.0162(6) 0.0156(6) -0.0065(5) 0.0054(5) 0.0016(5)
N1 0.0131(7) 0.0130(7) 0.0120(7) -0.0012(5) 0.0033(6) -0.0015(5)
N2 0.0146(7) 0.0138(7) 0.0100(7) -0.0008(5) 0.0039(6) 0.0014(5)
C1 0.0140(8) 0.0129(8) 0.0134(9) -0.0010(6) 0.0027(7) -0.0026(6)
C2 0.0184(9) 0.0182(9) 0.0115(8) -0.0025(6) 0.0039(7) -0.0019(7)
C3 0.0131(8) 0.0181(8) 0.0106(8) -0.0024(6) 0.0017(7) -0.0039(6)
C4 0.0157(9) 0.0205(9) 0.0116(9) 0.0018(7) 0.0034(7) 0.0009(7)
C5 0.0263(10) 0.0271(10) 0.0133(9) 0.0020(7) 0.0070(8) 0.0021(8)
C6 0.0222(10) 0.0182(9) 0.0187(9) 0.0044(7) 0.0071(8) 0.0009(7)
C7 0.0172(10) 0.0345(11) 0.0168(10) 0.0056(7) 0.0032(8) 0.0033(8)
C8 0.0141(8) 0.0171(8) 0.0103(8) 0.0008(6) 0.0039(7) 0.0029(6)
C9 0.0202(9) 0.0185(9) 0.0168(9) -0.0038(7) 0.0045(7) -0.0006(7)
C10 0.0173(9) 0.0139(8) 0.0111(8) 0.0002(6) 0.0036(7) -0.0014(6)
C11 0.0154(9) 0.0183(9) 0.0145(9) -0.0037(7) 0.0036(7) -0.0013(7)
C12 0.0218(10) 0.0263(10) 0.0230(10) -0.0102(8) 0.0067(8) -0.0075(8)
C13 0.0212(10) 0.0244(9) 0.0188(10) -0.0034(7) 0.0111(8) -0.0044(7)
C14 0.0175(9) 0.0250(9) 0.0194(10) -0.0010(7) 0.0006(7) 0.0023(7)

loop_
_atom_type_symbol
_atom_type_description
_atom_type_scat_dispersion_real
_atom_type_scat_dispersion_imag
_atom_type_scat_source
C C 0.0033 0.0016 'International Tables Vol C Tables 4.2.6.8 and 6.1.1.4'
H H 0.0000 0.0000 'International Tables Vol C Tables 4.2.6.8 and 6.1.1.4'
N N 0.0061 0.0033 'International Tables Vol C Tables 4.2.6.8 and 6.1.1.4'
O O 0.0106 0.0060 'International Tables Vol C Tables 4.2.6.8 and 6.1.1.4'
S S 0.1246 0.1234 'International Tables Vol C Tables 4.2.6.8 and 6.1.1.4'
Zn Zn 0.2839 1.4301 'International Tables Vol C Tables 4.2.6.8 and 6.1.1.4'

loop_
_geom_angle_atom_site_label_1
_geom_angle_atom_site_label_2
_geom_angle_atom_site_label_3
_geom_angle
_geom_angle_site_symmetry_1
_geom_angle_site_symmetry_3
_geom_angle_publ_flag
O1 Zn1 O2 109.87(5) . . ?
O1 Zn1 S1 90.43(3) . . ?
O2 Zn1 S1 114.09(4) . . ?
O1 Zn1 S3 124.56(4) . . ?
O2 Zn1 S3 89.34(3) . . ?
S1 Zn1 S3 129.181(17) . . ?
C1 S1 Zn1 90.05(6) . . ?
C1 S2 C2 91.21(8) . . ?
C8 S3 Zn1 91.33(6) . . ?
C8 S4 C9 91.39(8) . . ?
N1 O1 Zn1 111.23(9) . . ?
N2 O2 Zn1 112.50(9) . . ?
C1 N1 O1 121.72(14) . . ?
C1 N1 C3 115.76(14) . . ?
O1 N1 C3 122.48(13) . . ?
C8 N2 O2 121.70(14) . . ?
C8 N2 C10 116.12(14) . . ?
O2 N2 C10 122.17(13) . . ?
N1 C1 S1 124.91(13) . . ?
N1 C1 S2 109.97(12) . . ?
S1 C1 S2 125.12(10) . . ?
C3 C2 S2 112.98(13) . . ?
C2 C3 N1 110.05(15) . . ?
C2 C3 C4 127.24(15) . . ?
N1 C3 C4 122.65(14) . . ?
C3 C4 C5 108.24(14) . . ?
C3 C4 C6 111.29(14) . . ?
C5 C4 C6 108.69(14) . . ?
C3 C4 C7 109.36(14) . . ?
C5 C4 C7 108.96(15) . . ?
C6 C4 C7 110.24(15) . . ?
N2 C8 S3 124.77(12) . . ?
N2 C8 S4 109.80(12) . . ?
S3 C8 S4 125.43(10) . . ?
C10 C9 S4 112.49(13) . . ?
C9 C10 N2 110.19(15) . . ?
C9 C10 C11 128.55(15) . . ?
N2 C10 C11 121.26(14) . . ?
C10 C11 C12 109.08(14) . . ?
C10 C11 C13 109.42(14) . . ?
C12 C11 C13 108.14(14) . . ?
C10 C11 C14 110.05(14) . . ?
C12 C11 C14 108.26(15) . . ?
C13 C11 C14 111.83(14) . . ?

loop_
_geom_bond_atom_site_label_1
_geom_bond_atom_site_label_2
_geom_bond_distance
_geom_bond_site_symmetry_2
_geom_bond_publ_flag
Zn1 O1 1.9772(12) . ?
Zn1 O2 1.9984(12) . ?
Zn1 S1 2.2979(5) . ?
Zn1 S3 2.3104(5) . ?
S1 C1 1.7082(17) . ?
S2 C1 1.7138(17) . ?
S2 C2 1.7209(17) . ?
S3 C8 1.7132(17) . ?
S4 C8 1.7148(16) . ?
S4 C9 1.7265(18) . ?
O1 N1 1.3485(17) . ?
O2 N2 1.3500(17) . ?
N1 C1 1.345(2) . ?
N1 C3 1.407(2) . ?
N2 C8 1.340(2) . ?
N2 C10 1.407(2) . ?
C2 C3 1.346(2) . ?
C3 C4 1.517(2) . ?
C4 C5 1.537(2) . ?
C4 C6 1.538(2) . ?
C4 C7 1.541(3) . ?
C9 C10 1.347(2) . ?
C10 C11 1.515(2) . ?
C11 C12 1.533(2) . ?
C11 C13 1.541(2) . ?
C11 C14 1.542(2) . ?
